data_7154148
loop_
_publ_author_name
'Fuentes de Arriba, Angel L.'
'Herrero, Angel G\'omez'
'Rubio, Omayra H.'
'Monle\'on, Laura M'
'Sim\'on Rubio, Luis'
'Alc\'azar, Victoria'
'Sanz, Francisca'
'Mor\'an, Joaqu\'in R'

_publ_section_title
;
 Chiral recognition with a benzofuran receptor that mimics an oxyanion
 hole.
;
_journal_issue 2
_journal_name_full 'Organic &amp; biomolecular chemistry'
_journal_page_first 493
_journal_page_last 501
_journal_paper_doi 10.1039/c4ob01954g
_journal_volume 13
_journal_year 2015
_chemical_formula_moiety 'C28 H33 Br N3 O6 S'
_chemical_formula_sum 'C28 H33 Br N3 O6 S'
_chemical_formula_weight 619.54
_chemical_name_systematic
; 
 ? 
;
_space_group_IT_number 7
_symmetry_cell_setting monoclinic
_symmetry_space_group_name_Hall 'P -2yc'
_symmetry_space_group_name_H-M 'P 1 c 1'
_atom_sites_solution_hydrogens geom
_atom_sites_solution_primary direct
_atom_sites_solution_secondary difmap
_audit_creation_method SHELXL-97
_cell_angle_alpha 90.00
_cell_angle_beta 97.573(2)
_cell_angle_gamma 90.00
_cell_formula_units_Z 4
_cell_length_a 8.3521(3)
_cell_length_b 14.3086(6)
_cell_length_c 23.7793(7)
_cell_measurement_reflns_used 5043
_cell_measurement_temperature 298(2)
_cell_measurement_theta_max 66.84
_cell_measurement_theta_min 3.09
_cell_volume 2817.00(18)
_computing_cell_refinement 'SAINT (Bruker 2006)'
_computing_data_collection 'APEX 2 (Bruker 2006)'
_computing_data_reduction 'SAINT (Bruker 2006)'
_computing_molecular_graphics 'Mercury 2.3 (Macrae et al, 2008)'
_computing_publication_material 'Bruker SHELXTL'
_computing_structure_refinement 'SHELXL-97 (Sheldrick, 1997)'
_computing_structure_solution 'SHELXS-97 (Sheldrick, 1990)'
_diffrn_ambient_temperature 298(2)
_diffrn_measured_fraction_theta_full 0.915
_diffrn_measured_fraction_theta_max 0.915
_diffrn_measurement_device_type 'CCD area detector'
_diffrn_measurement_method 'phi and omega scans'
_diffrn_radiation_monochromator graphite
_diffrn_radiation_source 'fine-focus sealed tube'
_diffrn_radiation_type CuK\a
_diffrn_radiation_wavelength 1.54178
_diffrn_reflns_av_R_equivalents 0.0380
_diffrn_reflns_av_sigmaI/netI 0.0426
_diffrn_reflns_limit_h_max 9
_diffrn_reflns_limit_h_min -8
_diffrn_reflns_limit_k_max 16
_diffrn_reflns_limit_k_min -16
_diffrn_reflns_limit_l_max 25
_diffrn_reflns_limit_l_min -28
_diffrn_reflns_number 16276
_diffrn_reflns_theta_full 67.28
_diffrn_reflns_theta_max 67.28
_diffrn_reflns_theta_min 3.09
_exptl_absorpt_coefficient_mu 3.074
_exptl_absorpt_correction_T_max 0.735
_exptl_absorpt_correction_T_min 0.674
_exptl_absorpt_correction_type multi-scan
_exptl_absorpt_process_details 'SADABS (Bruker, 2006)'
_exptl_crystal_colour colourless
_exptl_crystal_density_diffrn 1.461
_exptl_crystal_density_method 'not measured'
_exptl_crystal_description prismatic
_exptl_crystal_F_000 1284
_exptl_crystal_size_max 0.15
_exptl_crystal_size_mid 0.12
_exptl_crystal_size_min 0.10
_refine_diff_density_max 0.476
_refine_diff_density_min -0.449
_refine_diff_density_rms 0.081
_refine_ls_abs_structure_details 'Flack H D (1983), Acta Cryst. A39, 876-881'
_refine_ls_abs_structure_Flack 0.42(7)
_refine_ls_extinction_method none
_refine_ls_goodness_of_fit_ref 1.178
_refine_ls_hydrogen_treatment constr
_refine_ls_matrix_type full
_refine_ls_number_parameters 703
_refine_ls_number_reflns 6485
_refine_ls_number_restraints 3
_refine_ls_restrained_S_all 1.179
_refine_ls_R_factor_all 0.0624
_refine_ls_R_factor_gt 0.0485
_refine_ls_shift/su_max 0.017
_refine_ls_shift/su_mean 0.002
_refine_ls_structure_factor_coef Fsqd
_refine_ls_weighting_details 'calc w=1/[\s^2^(Fo^2^)+(0.0000P)^2^+13.4245P] where P=(Fo^2^+2Fc^2^)/3'
_refine_ls_weighting_scheme calc
_refine_ls_wR_factor_gt 0.1467
_refine_ls_wR_factor_ref 0.1526
_reflns_number_gt 5200
_reflns_number_total 6485
_reflns_threshold_expression >2sigma(I)
_cod_data_source_file c4ob01954g2.cif
_cod_data_source_block 7fin
_cod_depositor_comments
;
The following automatic conversions were performed:

'_symmetry_cell_setting' value 'Monoclinic' changed to 'monoclinic'
according to
/usr/data/users/saulius/crontab/automatic-downloads/rss-feeds/RSC/lib/dictionaries/cif_core.dic
dictionary named 'cif_core.dic' version 2.4.2 from 2011-04-26.

Automatic conversion script
Id: cif_fix_values 2827 2014-09-09 07:05:25Z andrius 

 Adding full bibliography for 7154147--7154148.cif.
;
_cod_original_sg_symbol_Hall P-2yc
_cod_original_sg_symbol_H-M Pc
_cod_database_code 7154148

loop_
_symmetry_equiv_pos_as_xyz
'x, y, z'
'x, -y, z+1/2'

loop_
_atom_site_label
_atom_site_type_symbol
_atom_site_fract_x
_atom_site_fract_y
_atom_site_fract_z
_atom_site_U_iso_or_equiv
_atom_site_adp_type
_atom_site_occupancy
_atom_site_symmetry_multiplicity
_atom_site_calc_flag
_atom_site_refinement_flags
Br1 Br -0.00144(18) 0.96486(19) 0.47446(7) 0.0684(7) Uani 1 1 d .
S1 S -0.5412(5) 1.1206(4) 0.5520(2) 0.0474(12) Uani 1 1 d .
O1 O -0.2948(13) 1.1523(9) 0.6606(4) 0.035(3) Uani 1 1 d .
O2 O -0.2209(18) 1.3360(10) 0.6673(8) 0.070(5) Uani 1 1 d .
O3 O 0.3330(14) 1.2654(10) 0.6936(5) 0.050(3) Uani 1 1 d .
O4 O -0.0671(16) 1.1888(16) 0.7968(6) 0.080(5) Uani 1 1 d .
O5 O -0.6100(15) 1.0781(10) 0.5989(7) 0.056(4) Uani 1 1 d .
O6 O -0.5965(16) 1.0961(13) 0.4952(6) 0.080(5) Uani 1 1 d .
N1 N -0.3350(17) 1.1661(12) 0.7676(6) 0.048(4) Uani 1 1 d .
H1N H -0.4022 1.1620 0.7370 0.058 Uiso 1 1 calc R
N2 N -0.5345(17) 1.1151(11) 0.8163(5) 0.038(3) Uani 1 1 d .
N3 N -0.5647(18) 1.2309(11) 0.5611(6) 0.047(4) Uani 1 1 d .
H3N H -0.6000 1.2485 0.5918 0.056 Uiso 1 1 calc R
C1 C -0.258(2) 1.0493(13) 0.5243(8) 0.042(4) Uani 1 1 d .
H1 H -0.3191 1.0332 0.4901 0.050 Uiso 1 1 calc R
C2 C -0.105(2) 1.0257(11) 0.5304(7) 0.035(4) Uiso 1 1 d .
C3 C -0.006(2) 1.0435(12) 0.5849(8) 0.042(5) Uani 1 1 d .
H3 H 0.1018 1.0256 0.5914 0.050 Uiso 1 1 calc R
C4 C -0.079(2) 1.0874(12) 0.6259(8) 0.049(5) Uani 1 1 d .
C5 C -0.0218(18) 1.1107(13) 0.6871(7) 0.034(4) Uani 1 1 d .
H5 H -0.0338 1.0554 0.7105 0.041 Uiso 1 1 calc R
C6 C 0.161(2) 1.1422(12) 0.6956(7) 0.045(4) Uani 1 1 d .
H6 H 0.2496 1.1022 0.7019 0.055 Uiso 1 1 calc R
C7 C 0.1707(19) 1.2488(12) 0.6921(8) 0.038(4) Uani 1 1 d .
C8 C 0.057(2) 1.3075(13) 0.6856(7) 0.047(5) Uani 1 1 d .
H8 H 0.0819 1.3707 0.6838 0.057 Uiso 1 1 calc R
C9 C -0.110(2) 1.2802(14) 0.6808(7) 0.047(5) Uani 1 1 d .
C10 C -0.148(2) 1.1798(12) 0.6964(7) 0.034(3) Uiso 1 1 d .
C11 C -0.243(2) 1.1121(12) 0.6165(7) 0.036(4) Uiso 1 1 d .
C12 C -0.338(2) 1.0952(13) 0.5630(7) 0.040(4) Uani 1 1 d .
C13 C 0.388(2) 1.3618(14) 0.6984(7) 0.057(5) Uani 1 1 d .
H13A H 0.3411 1.3962 0.6656 0.085 Uiso 1 1 calc R
H13B H 0.5035 1.3635 0.7008 0.085 Uiso 1 1 calc R
H13C H 0.3552 1.3894 0.7319 0.085 Uiso 1 1 calc R
C14 C -0.183(2) 1.1805(14) 0.7627(6) 0.044(4) Uani 1 1 d .
C15 C -0.398(2) 1.1566(14) 0.8217(7) 0.048(5) Uani 1 1 d .
C16 C -0.312(2) 1.1894(17) 0.8723(8) 0.056(5) Uani 1 1 d .
H16 H -0.2137 1.2200 0.8726 0.067 Uiso 1 1 calc R
C17 C -0.377(3) 1.1751(18) 0.9213(8) 0.063(6) Uani 1 1 d .
H17 H -0.3247 1.1945 0.9563 0.076 Uiso 1 1 calc R
C18 C -0.529(3) 1.1290(18) 0.9162(7) 0.066(6) Uani 1 1 d .
H18 H -0.5806 1.1187 0.9480 0.079 Uiso 1 1 calc R
C19 C -0.5983(19) 1.0998(15) 0.8632(8) 0.055(5) Uani 1 1 d .
C20 C -0.760(3) 1.0477(17) 0.8608(11) 0.074(7) Uani 1 1 d .
H20A H -0.7707 1.0044 0.8297 0.111 Uiso 1 1 calc R
H20B H -0.8472 1.0919 0.8556 0.111 Uiso 1 1 calc R
H20C H -0.7631 1.0143 0.8957 0.111 Uiso 1 1 calc R
C21 C -0.530(2) 1.3042(17) 0.5205(9) 0.066(6) Uani 1 1 d D
C22 C -0.422(4) 1.366(2) 0.5541(11) 0.25(2) Uani 1 1 d .
H22A H -0.3354 1.3831 0.5335 0.376 Uiso 1 1 calc R
H22B H -0.3795 1.3355 0.5888 0.376 Uiso 1 1 calc R
H22C H -0.4799 1.4213 0.5626 0.376 Uiso 1 1 calc R
C23 C -0.466(4) 1.2710(19) 0.4731(11) 0.25(2) Uani 1 1 d .
H23A H -0.3548 1.2539 0.4838 0.375 Uiso 1 1 calc R
H23B H -0.4726 1.3189 0.4447 0.375 Uiso 1 1 calc R
H23C H -0.5258 1.2172 0.4583 0.375 Uiso 1 1 calc R
C24 C -0.683(2) 1.3503(18) 0.5026(16) 0.26(2) Uani 1 1 d D
H24A H -0.6898 1.3913 0.5347 0.309 Uiso 1 1 calc R
H24B H -0.6530 1.3914 0.4732 0.309 Uiso 1 1 calc R
C25 C -0.852(2) 1.3356(16) 0.4828(6) 0.061(6) Uani 1 1 d .
C26 C -0.923(3) 1.2480(14) 0.4997(13) 0.092(9) Uani 1 1 d .
H26A H -0.8737 1.1963 0.4828 0.138 Uiso 1 1 calc R
H26B H -1.0370 1.2481 0.4871 0.138 Uiso 1 1 calc R
H26C H -0.9048 1.2422 0.5403 0.138 Uiso 1 1 calc R
C27 C -0.912(5) 1.409(2) 0.5233(18) 0.181(16) Uani 1 1 d .
H27A H -0.8765 1.4700 0.5136 0.271 Uiso 1 1 calc R
H27B H -0.8681 1.3945 0.5617 0.271 Uiso 1 1 calc R
H27C H -1.0275 1.4076 0.5197 0.271 Uiso 1 1 calc R
C28 C -0.891(5) 1.369(3) 0.4268(13) 0.202(19) Uani 1 1 d .
H28A H -0.8774 1.4353 0.4263 0.303 Uiso 1 1 calc R
H28B H -1.0010 1.3533 0.4131 0.303 Uiso 1 1 calc R
H28C H -0.8208 1.3401 0.4029 0.303 Uiso 1 1 calc R
Br1A Br -2.15020(19) 0.46498(19) 0.80629(7) 0.0681(7) Uani 1 1 d .
S1A S -1.6088(5) 0.6211(4) 0.72787(19) 0.0464(12) Uani 1 1 d .
O1A O -1.8553(13) 0.6545(9) 0.6200(5) 0.044(3) Uani 1 1 d .
O2A O -1.9296(17) 0.8345(11) 0.6114(8) 0.074(5) Uani 1 1 d .
O3A O -2.4901(15) 0.7661(9) 0.5846(7) 0.060(4) Uani 1 1 d .
O4A O -2.0824(15) 0.6926(12) 0.4845(5) 0.060(4) Uani 1 1 d .
O5A O -1.5426(15) 0.5767(11) 0.6831(7) 0.058(4) Uani 1 1 d .
O6A O -1.5507(16) 0.5962(12) 0.7852(6) 0.071(5) Uani 1 1 d .
N1A N -1.8154(16) 0.6721(11) 0.5112(6) 0.041(4) Uani 1 1 d .
H1AN H -1.7417 0.6753 0.5400 0.049 Uiso 1 1 calc R
N2A N -1.6119(19) 0.6135(13) 0.4635(7) 0.054(4) Uani 1 1 d .
N3A N -1.5920(19) 0.7307(12) 0.7214(6) 0.053(4) Uani 1 1 d .
H3AN H -1.5662 0.7478 0.6891 0.064 Uiso 1 1 calc R
C1A C -1.890(2) 0.5496(14) 0.7618(7) 0.040(4) Uani 1 1 d .
H1A H -1.8331 0.5387 0.7975 0.048 Uiso 1 1 calc R
C2A C -2.059(2) 0.5254(13) 0.7471(8) 0.048(5) Uani 1 1 d .
C3A C -2.145(2) 0.5421(12) 0.6973(7) 0.039(4) Uani 1 1 d .
H3A H -2.2536 0.5252 0.6906 0.047 Uiso 1 1 calc R
C4A C -2.0724(17) 0.5844(11) 0.6565(6) 0.027(3) Uani 1 1 d .
C5A C -2.136(2) 0.6085(12) 0.5950(7) 0.038(4) Uani 1 1 d .
H5A H -2.1237 0.5524 0.5724 0.046 Uiso 1 1 calc R
C6A C -2.3038(17) 0.6435(12) 0.5783(7) 0.040(4) Uani 1 1 d .
H6A H -2.3857 0.6044 0.5618 0.048 Uiso 1 1 calc R
C7A C -2.333(2) 0.7407(14) 0.5890(6) 0.041(4) Uani 1 1 d .
C8A C -2.207(2) 0.8086(13) 0.5977(7) 0.040(4) Uani 1 1 d .
H8A H -2.2339 0.8709 0.6030 0.048 Uiso 1 1 calc R
C9A C -2.041(2) 0.7830(12) 0.5983(7) 0.042(4) Uani 1 1 d .
C10A C -2.0003(18) 0.6810(14) 0.5814(7) 0.041(4) Uani 1 1 d .
C11A C -1.9128(18) 0.6094(12) 0.6668(7) 0.034(4) Uani 1 1 d .
C12A C -1.821(2) 0.5910(12) 0.7172(8) 0.036(4) Uani 1 1 d .
C13A C -2.530(2) 0.8642(16) 0.5806(10) 0.080(7) Uani 1 1 d .
H13D H -2.4962 0.8938 0.6165 0.120 Uiso 1 1 calc R
H13E H -2.6442 0.8715 0.5708 0.120 Uiso 1 1 calc R
H13F H -2.4750 0.8928 0.5520 0.120 Uiso 1 1 calc R
C14A C -1.9705(16) 0.6804(12) 0.5236(7) 0.042(4) Uani 1 1 d .
C15A C -1.760(2) 0.6595(11) 0.4599(7) 0.037(4) Uani 1 1 d .
C16A C -1.839(2) 0.6917(17) 0.4100(8) 0.055(5) Uani 1 1 d .
H16A H -1.9351 0.7252 0.4078 0.066 Uiso 1 1 calc R
C17A C -1.764(3) 0.670(2) 0.3618(9) 0.076(8) Uani 1 1 d .
H17A H -1.8155 0.6891 0.3266 0.091 Uiso 1 1 calc R
C18A C -1.630(2) 0.6259(18) 0.3629(9) 0.066(6) Uani 1 1 d .
H18A H -1.5894 0.6120 0.3293 0.080 Uiso 1 1 calc R
C19A C -1.545(2) 0.5987(14) 0.4152(7) 0.052(5) Uani 1 1 d .
C20A C -1.389(3) 0.5526(18) 0.4230(9) 0.071(7) Uani 1 1 d .
H20D H -1.3086 0.5941 0.4121 0.106 Uiso 1 1 calc R
H20E H -1.3941 0.4973 0.4001 0.106 Uiso 1 1 calc R
H20F H -1.3621 0.5358 0.4622 0.106 Uiso 1 1 calc R
C21A C -1.6126(19) 0.8112(14) 0.7610(7) 0.045(4) Uani 1 1 d .
C22A C -1.639(2) 0.9023(10) 0.7267(8) 0.069(5) Uani 1 1 d .
H22D H -1.7452 0.9019 0.7054 0.103 Uiso 1 1 calc R
H22E H -1.5598 0.9071 0.7011 0.103 Uiso 1 1 calc R
H22F H -1.6294 0.9547 0.7521 0.103 Uiso 1 1 calc R
C23A C -1.7725(15) 0.7941(15) 0.7872(10) 0.098(7) Uani 1 1 d .
H23D H -1.7922 0.8460 0.8109 0.147 Uiso 1 1 calc R
H23E H -1.7624 0.7379 0.8096 0.147 Uiso 1 1 calc R
H23F H -1.8610 0.7877 0.7573 0.147 Uiso 1 1 calc R
C24A C -1.4758(17) 0.8205(12) 0.8102(4) 0.056(4) Uani 1 1 d .
H24C H -1.4735 0.7635 0.8324 0.067 Uiso 1 1 calc R
H24D H -1.5041 0.8709 0.8343 0.067 Uiso 1 1 calc R
C25A C -1.297(2) 0.8394(13) 0.7968(10) 0.074(7) Uani 1 1 d .
C26A C -1.199(4) 0.846(3) 0.8581(13) 0.22(2) Uani 1 1 d .
H26D H -1.0958 0.8734 0.8559 0.331 Uiso 1 1 calc R
H26E H -1.1846 0.7839 0.8739 0.331 Uiso 1 1 calc R
H26F H -1.2579 0.8832 0.8819 0.331 Uiso 1 1 calc R
C27A C -1.248(5) 0.924(2) 0.776(2) 0.21(2) Uani 1 1 d .
H27D H -1.1319 0.9281 0.7832 0.310 Uiso 1 1 calc R
H27E H -1.2941 0.9745 0.7951 0.310 Uiso 1 1 calc R
H27F H -1.2822 0.9278 0.7362 0.310 Uiso 1 1 calc R
C28A C -1.237(3) 0.752(2) 0.7729(18) 0.164(16) Uani 1 1 d .
H28D H -1.2836 0.7453 0.7341 0.245 Uiso 1 1 calc R
H28E H -1.2657 0.6994 0.7944 0.245 Uiso 1 1 calc R
H28F H -1.1211 0.7551 0.7749 0.245 Uiso 1 1 calc R

loop_
_atom_site_aniso_label
_atom_site_aniso_U_11
_atom_site_aniso_U_22
_atom_site_aniso_U_33
_atom_site_aniso_U_23
_atom_site_aniso_U_13
_atom_site_aniso_U_12
Br1 0.0529(14) 0.0908(19) 0.0675(13) -0.0320(14) 0.0302(10) -0.0009(13)
S1 0.027(2) 0.057(3) 0.059(3) -0.019(2) 0.0088(19) -0.001(2)
O1 0.029(6) 0.049(7) 0.030(5) -0.006(5) 0.013(4) -0.006(5)
O2 0.045(9) 0.044(8) 0.119(13) 0.005(8) 0.008(8) -0.001(7)
O3 0.029(6) 0.074(10) 0.049(7) -0.006(6) 0.014(5) -0.007(6)
O4 0.038(8) 0.159(17) 0.044(8) -0.020(10) 0.009(6) -0.006(9)
O5 0.035(7) 0.052(8) 0.086(10) -0.004(8) 0.029(7) -0.007(6)
O6 0.041(8) 0.133(14) 0.066(9) -0.069(9) 0.008(6) 0.007(8)
N1 0.043(9) 0.078(11) 0.024(6) -0.002(7) 0.005(6) -0.020(8)
N2 0.038(8) 0.055(9) 0.022(6) -0.005(6) 0.009(5) 0.003(7)
N3 0.051(8) 0.056(10) 0.040(8) -0.008(7) 0.032(6) 0.015(7)
C1 0.025(8) 0.043(10) 0.057(10) -0.007(8) -0.001(7) -0.004(7)
C3 0.019(8) 0.035(9) 0.070(12) -0.002(8) 0.000(8) 0.001(7)
C4 0.034(9) 0.033(9) 0.084(12) -0.015(9) 0.026(8) -0.004(7)
C5 0.020(7) 0.052(10) 0.031(8) 0.006(7) 0.004(6) -0.001(7)
C6 0.039(9) 0.054(10) 0.037(7) 0.013(7) -0.020(6) -0.009(7)
C7 0.026(8) 0.037(8) 0.052(9) -0.003(7) 0.006(6) -0.011(7)
C8 0.053(11) 0.041(10) 0.046(10) -0.003(9) -0.003(8) -0.005(9)
C9 0.032(9) 0.067(12) 0.043(9) -0.024(8) 0.015(7) 0.018(9)
C12 0.029(8) 0.049(10) 0.042(9) -0.021(8) 0.007(7) -0.007(7)
C13 0.044(10) 0.071(13) 0.052(9) -0.019(9) -0.006(8) 0.002(9)
C14 0.058(10) 0.063(11) 0.017(6) -0.004(6) 0.028(6) -0.015(8)
C15 0.028(9) 0.080(13) 0.036(9) -0.017(9) 0.010(7) 0.002(9)
C16 0.050(12) 0.082(15) 0.036(10) 0.000(10) 0.011(8) -0.004(11)
C17 0.048(11) 0.102(17) 0.036(9) -0.018(11) -0.006(8) -0.004(11)
C18 0.083(14) 0.100(17) 0.019(8) -0.004(9) 0.026(8) 0.023(13)
C19 0.024(8) 0.070(13) 0.068(12) -0.003(10) -0.007(7) 0.002(9)
C20 0.067(15) 0.078(16) 0.082(15) -0.008(13) 0.031(12) -0.011(12)
C21 0.054(12) 0.076(14) 0.062(13) 0.008(11) -0.012(9) 0.005(11)
C22 0.33(4) 0.30(4) 0.097(18) 0.07(2) -0.06(2) -0.27(4)
C23 0.47(6) 0.17(3) 0.17(2) 0.11(2) 0.25(3) 0.21(3)
C24 0.053(12) 0.19(3) 0.53(6) 0.27(3) 0.02(2) 0.004(15)
C25 0.056(11) 0.100(16) 0.031(7) -0.006(8) 0.023(7) 0.001(11)
C26 0.041(12) 0.054(11) 0.17(2) 0.014(13) -0.014(13) 0.003(9)
C27 0.24(4) 0.11(2) 0.23(3) -0.09(2) 0.15(3) -0.08(2)
C28 0.30(5) 0.17(3) 0.105(19) 0.069(19) -0.08(3) -0.03(3)
Br1A 0.0542(14) 0.095(2) 0.0599(12) 0.0277(14) 0.0240(10) -0.0045(13)
S1A 0.027(2) 0.068(3) 0.044(2) 0.013(2) 0.0050(18) 0.005(2)
O1A 0.023(6) 0.058(8) 0.049(7) 0.017(6) 0.000(5) -0.002(6)
O2A 0.038(8) 0.065(10) 0.113(13) 0.000(9) -0.008(8) -0.020(8)
O3A 0.031(7) 0.048(8) 0.102(10) 0.016(7) 0.006(6) 0.009(6)
O4A 0.036(7) 0.099(11) 0.043(7) 0.009(8) -0.007(5) 0.003(7)
O5A 0.034(7) 0.065(9) 0.079(10) 0.015(8) 0.018(7) 0.012(7)
O6A 0.037(8) 0.106(12) 0.063(8) 0.023(8) -0.018(6) 0.007(8)
N1A 0.022(7) 0.062(9) 0.040(7) 0.004(7) 0.006(5) -0.010(7)
N2A 0.045(9) 0.062(11) 0.059(9) -0.003(8) 0.023(7) 0.003(8)
N3A 0.049(9) 0.058(11) 0.048(8) -0.001(7) -0.011(6) -0.010(8)
C1A 0.046(10) 0.059(11) 0.017(6) 0.007(6) 0.017(6) 0.011(8)
C2A 0.036(7) 0.052(8) 0.064(9) 0.028(6) 0.035(6) 0.007(5)
C3A 0.041(10) 0.043(10) 0.038(9) 0.003(8) 0.022(8) 0.007(8)
C4A 0.018(7) 0.041(9) 0.022(6) -0.009(6) 0.003(5) 0.002(6)
C5A 0.039(9) 0.033(8) 0.044(9) 0.008(7) 0.012(7) -0.005(8)
C6A 0.018(7) 0.042(8) 0.066(10) 0.008(7) 0.027(6) -0.010(6)
C7A 0.031(8) 0.073(12) 0.022(7) 0.009(7) 0.015(6) -0.011(8)
C8A 0.032(8) 0.044(10) 0.048(10) 0.000(8) 0.023(7) 0.002(8)
C9A 0.042(11) 0.039(9) 0.044(9) -0.005(7) 0.001(7) 0.010(8)
C10A 0.017(5) 0.068(9) 0.038(6) 0.011(5) 0.007(4) 0.008(5)
C11A 0.026(5) 0.039(6) 0.042(6) 0.013(4) 0.022(4) 0.002(4)
C12A 0.028(8) 0.036(9) 0.047(9) -0.005(8) 0.020(7) -0.001(7)
C13A 0.057(12) 0.065(14) 0.128(18) 0.004(13) 0.045(12) 0.031(10)
C14A 0.015(7) 0.049(9) 0.056(9) 0.012(7) -0.014(6) -0.010(6)
C15A 0.039(9) 0.037(9) 0.036(8) -0.005(7) 0.007(7) -0.010(7)
C16A 0.041(10) 0.079(15) 0.045(10) 0.025(10) 0.000(8) -0.010(10)
C17A 0.069(15) 0.12(2) 0.036(10) 0.006(12) 0.001(9) -0.031(15)
C18A 0.043(11) 0.100(18) 0.056(11) -0.024(11) 0.006(8) -0.005(11)
C19A 0.077(12) 0.059(11) 0.029(8) -0.014(8) 0.040(8) -0.014(10)
C20A 0.064(14) 0.109(18) 0.045(10) -0.016(11) 0.030(10) 0.023(13)
C21A 0.036(9) 0.057(11) 0.048(10) -0.007(9) 0.024(7) -0.003(8)
C22A 0.082(11) 0.046(7) 0.071(9) 0.005(6) -0.015(8) -0.011(8)
C23A 0.022(6) 0.104(13) 0.172(19) -0.066(13) 0.030(8) 0.005(7)
C24A 0.053(8) 0.105(11) 0.012(4) 0.006(5) 0.013(4) -0.018(7)
C25A 0.038(10) 0.047(11) 0.131(17) -0.035(11) -0.012(10) -0.014(9)
C26A 0.12(2) 0.43(7) 0.094(18) -0.03(3) -0.034(17) -0.05(3)
C27A 0.14(3) 0.10(2) 0.39(7) 0.05(3) 0.09(3) -0.03(2)
C28A 0.040(14) 0.18(3) 0.28(4) -0.11(3) 0.027(18) 0.005(15)

loop_
_atom_type_symbol
_atom_type_description
_atom_type_scat_dispersion_real
_atom_type_scat_dispersion_imag
_atom_type_scat_source
C C 0.0181 0.0091 'International Tables Vol C Tables 4.2.6.8 and 6.1.1.4'
H H 0.0000 0.0000 'International Tables Vol C Tables 4.2.6.8 and 6.1.1.4'
O O 0.0492 0.0322 'International Tables Vol C Tables 4.2.6.8 and 6.1.1.4'
Br Br -0.6763 1.2805 'International Tables Vol C Tables 4.2.6.8 and 6.1.1.4'
N N 0.0311 0.0180 'International Tables Vol C Tables 4.2.6.8 and 6.1.1.4'
S S 0.3331 0.5567 'International Tables Vol C Tables 4.2.6.8 and 6.1.1.4'

loop_
_geom_angle_atom_site_label_1
_geom_angle_atom_site_label_2
_geom_angle_atom_site_label_3
_geom_angle
O6 S1 O5 121.2(10)
O6 S1 N3 110.0(10)
O5 S1 N3 103.9(8)
O6 S1 C12 106.5(8)
O5 S1 C12 106.0(9)
N3 S1 C12 108.8(9)
C11 O1 C10 104.0(12)
C7 O3 C13 117.8(14)
C14 N1 C15 124.0(13)
C14 N1 H1N 118.0
C15 N1 H1N 118.0
C15 N2 C19 116.6(14)
C21 N3 S1 124.7(12)
C21 N3 H3N 117.6
S1 N3 H3N 117.6
C2 C1 C12 127.0(16)
C2 C1 H1 116.5
C12 C1 H1 116.5
C1 C2 C3 118.7(17)
C1 C2 Br1 124.8(13)
C3 C2 Br1 116.5(13)
C4 C3 C2 117.3(17)
C4 C3 H3 121.3
C2 C3 H3 121.3
C3 C4 C11 121.2(17)
C3 C4 C5 132.5(16)
C11 C4 C5 106.0(15)
C10 C5 C4 98.7(12)
C10 C5 C6 119.0(15)
C4 C5 C6 111.4(14)
C10 C5 H5 109.0
C4 C5 H5 109.0
C6 C5 H5 109.0
C7 C6 C5 109.4(14)
C7 C6 H6 125.3
C5 C6 H6 125.3
C8 C7 O3 127.9(18)
C8 C7 C6 128.8(16)
O3 C7 C6 103.2(14)
C7 C8 C9 122.3(18)
C7 C8 H8 118.8
C9 C8 H8 118.8
O2 C9 C8 122(2)
O2 C9 C10 119.8(16)
C8 C9 C10 117.9(15)
O1 C10 C5 107.1(13)
O1 C10 C9 107.4(13)
C5 C10 C9 114.7(14)
O1 C10 C14 108.5(13)
C5 C10 C14 111.7(14)
C9 C10 C14 107.3(14)
O1 C11 C4 113.6(15)
O1 C11 C12 125.4(15)
C4 C11 C12 121.1(17)
C1 C12 C11 114.5(16)
C1 C12 S1 123.8(12)
C11 C12 S1 121.4(14)
O3 C13 H13A 109.5
O3 C13 H13B 109.5
H13A C13 H13B 109.5
O3 C13 H13C 109.5
H13A C13 H13C 109.5
H13B C13 H13C 109.5
O4 C14 N1 132.4(15)
O4 C14 C10 114.8(15)
N1 C14 C10 112.7(13)
N2 C15 C16 126.3(18)
N2 C15 N1 112.0(14)
C16 C15 N1 121.7(17)
C17 C16 C15 118(2)
C17 C16 H16 121.0
C15 C16 H16 121.0
C16 C17 C18 116.6(17)
C16 C17 H17 121.7
C18 C17 H17 121.7
C19 C18 C17 118.8(19)
C19 C18 H18 120.6
C17 C18 H18 120.6
N2 C19 C18 123.7(19)
N2 C19 C20 120.1(16)
C18 C19 C20 116(2)
C19 C20 H20A 109.5
C19 C20 H20B 109.5
H20A C20 H20B 109.5
C19 C20 H20C 109.5
H20A C20 H20C 109.5
H20B C20 H20C 109.5
C23 C21 C22 113(3)
C23 C21 C24 110(2)
C22 C21 C24 110(3)
C23 C21 N3 115(2)
C22 C21 N3 103.7(16)
C24 C21 N3 105.8(17)
C21 C22 H22A 109.5
C21 C22 H22B 109.5
H22A C22 H22B 109.5
C21 C22 H22C 109.5
H22A C22 H22C 109.5
H22B C22 H22C 109.5
C21 C23 H23A 109.5
C21 C23 H23B 109.5
H23A C23 H23B 109.5
C21 C23 H23C 109.5
H23A C23 H23C 109.5
H23B C23 H23C 109.5
C25 C24 C21 145(2)
C25 C24 H24A 100.8
C21 C24 H24A 100.8
C25 C24 H24B 100.8
C21 C24 H24B 100.8
H24A C24 H24B 104.4
C28 C25 C24 111(2)
C28 C25 C26 120(2)
C24 C25 C26 116.7(17)
C28 C25 C27 108(3)
C24 C25 C27 95(2)
C26 C25 C27 104(2)
C25 C26 H26A 109.5
C25 C26 H26B 109.5
H26A C26 H26B 109.5
C25 C26 H26C 109.5
H26A C26 H26C 109.5
H26B C26 H26C 109.5
C25 C27 H27A 109.5
C25 C27 H27B 109.5
H27A C27 H27B 109.5
C25 C27 H27C 109.5
H27A C27 H27C 109.5
H27B C27 H27C 109.5
C25 C28 H28A 109.5
C25 C28 H28B 109.5
H28A C28 H28B 109.5
C25 C28 H28C 109.5
H28A C28 H28C 109.5
H28B C28 H28C 109.5
O5A S1A O6A 119.2(9)
O5A S1A N3A 108.8(9)
O6A S1A N3A 108.4(10)
O5A S1A C12A 105.1(8)
O6A S1A C12A 106.1(9)
N3A S1A C12A 108.6(8)
C11A O1A C10A 105.7(11)
C7A O3A C13A 118.6(15)
C14A N1A C15A 129.9(13)
C14A N1A H1AN 115.0
C15A N1A H1AN 115.0
C19A N2A C15A 118.8(16)
C21A N3A S1A 132.4(13)
C21A N3A H3AN 113.8
S1A N3A H3AN 113.8
C12A C1A C2A 113.8(15)
C12A C1A H1A 123.1
C2A C1A H1A 123.1
C3A C2A C1A 124.9(17)
C3A C2A Br1A 121.2(15)
C1A C2A Br1A 113.9(13)
C2A C3A C4A 118.4(18)
C2A C3A H3A 120.8
C4A C3A H3A 120.8
C3A C4A C11A 120.5(14)
C3A C4A C5A 130.8(14)
C11A C4A C5A 108.6(14)
C6A C5A C4A 121.8(15)
C6A C5A C10A 113.2(13)
C4A C5A C10A 100.0(12)
C6A C5A H5A 107.0
C4A C5A H5A 107.0
C10A C5A H5A 107.0
C7A C6A C5A 116.9(14)
C7A C6A H6A 121.6
C5A C6A H6A 121.6
O3A C7A C8A 121.1(18)
O3A C7A C6A 115.5(15)
C8A C7A C6A 123.0(15)
C7A C8A C9A 121.4(17)
C7A C8A H8A 119.3
C9A C8A H8A 119.3
O2A C9A C8A 124.3(17)
O2A C9A C10A 117.2(16)
C8A C9A C10A 118.5(15)
C14A C10A O1A 111.4(12)
C14A C10A C9A 108.9(16)
O1A C10A C9A 105.6(14)
C14A C10A C5A 114.1(15)
O1A C10A C5A 104.7(13)
C9A C10A C5A 111.8(14)
C12A C11A C4A 122.0(16)
C12A C11A O1A 124.5(14)
C4A C11A O1A 113.5(13)
C11A C12A C1A 120.3(16)
C11A C12A S1A 120.4(14)
C1A C12A S1A 119.2(13)
O3A C13A H13D 109.5
O3A C13A H13E 109.5
H13D C13A H13E 109.5
O3A C13A H13F 109.5
H13D C13A H13F 109.5
H13E C13A H13F 109.5
O4A C14A N1A 119.5(15)
O4A C14A C10A 120.7(15)
N1A C14A C10A 119.7(12)
C16A C15A N1A 123.1(18)
C16A C15A N2A 122.7(18)
N1A C15A N2A 114.2(14)
C15A C16A C17A 115(2)
C15A C16A H16A 122.7
C17A C16A H16A 122.7
C18A C17A C16A 125(2)
C18A C17A H17A 117.6
C16A C17A H17A 117.6
C17A C18A C19A 120(2)
C17A C18A H18A 120.2
C19A C18A H18A 120.2
N2A C19A C18A 119(2)
N2A C19A C20A 115.1(16)
C18A C19A C20A 125.6(18)
C19A C20A H20D 109.5
C19A C20A H20E 109.5
H20D C20A H20E 109.5
C19A C20A H20F 109.5
H20D C20A H20F 109.5
H20E C20A H20F 109.5
N3A C21A C24A 114.1(14)
N3A C21A C22A 109.6(14)
C24A C21A C22A 111.9(13)
N3A C21A C23A 107.6(14)
C24A C21A C23A 107.4(13)
C22A C21A C23A 105.8(16)
C21A C22A H22D 109.5
C21A C22A H22E 109.5
H22D C22A H22E 109.5
C21A C22A H22F 109.5
H22D C22A H22F 109.5
H22E C22A H22F 109.5
C21A C23A H23D 109.5
C21A C23A H23E 109.5
H23D C23A H23E 109.5
C21A C23A H23F 109.5
H23D C23A H23F 109.5
H23E C23A H23F 109.5
C21A C24A C25A 119.2(12)
C21A C24A H24C 107.5
C25A C24A H24C 107.5
C21A C24A H24D 107.5
C25A C24A H24D 107.5
H24C C24A H24D 107.0
C27A C25A C28A 118(3)
C27A C25A C26A 98(3)
C28A C25A C26A 104(3)
C27A C25A C24A 123(2)
C28A C25A C24A 108.0(16)
C26A C25A C24A 102(2)
C25A C26A H26D 109.5
C25A C26A H26E 109.5
H26D C26A H26E 109.5
C25A C26A H26F 109.5
H26D C26A H26F 109.5
H26E C26A H26F 109.5
C25A C27A H27D 109.5
C25A C27A H27E 109.5
H27D C27A H27E 109.5
C25A C27A H27F 109.5
H27D C27A H27F 109.5
H27E C27A H27F 109.5
C25A C28A H28D 109.5
C25A C28A H28E 109.5
H28D C28A H28E 109.5
C25A C28A H28F 109.5
H28D C28A H28F 109.5
H28E C28A H28F 109.5

loop_
_geom_bond_atom_site_label_1
_geom_bond_atom_site_label_2
_geom_bond_distance
Br1 C2 1.891(18)
S1 O6 1.414(13)
S1 O5 1.453(16)
S1 N3 1.607(16)
S1 C12 1.721(18)
O1 C11 1.32(2)
O1 C10 1.454(18)
O2 C9 1.24(2)
O3 C7 1.372(19)
O3 C13 1.45(2)
O4 C14 1.19(2)
N1 C14 1.30(2)
N1 C15 1.46(2)
N1 H1N 0.8600
N2 C15 1.28(2)
N2 C19 1.32(2)
N3 C21 1.48(3)
N3 H3N 0.8600
C1 C2 1.31(2)
C1 C12 1.37(2)
C1 H1 0.9300
C2 C3 1.47(2)
C3 C4 1.37(3)
C3 H3 0.9300
C4 C11 1.40(2)
C4 C5 1.51(2)
C5 C10 1.48(2)
C5 C6 1.58(2)
C5 H5 0.9800
C6 C7 1.53(2)
C6 H6 0.9300
C7 C8 1.26(2)
C8 C9 1.43(3)
C8 H8 0.9300
C9 C10 1.53(3)
C10 C14 1.65(2)
C11 C12 1.43(2)
C13 H13A 0.9600
C13 H13B 0.9600
C13 H13C 0.9600
C15 C16 1.40(2)
C16 C17 1.36(3)
C16 H16 0.9300
C17 C18 1.42(3)
C17 H17 0.9300
C18 C19 1.38(2)
C18 H18 0.9300
C19 C20 1.54(3)
C20 H20A 0.9600
C20 H20B 0.9600
C20 H20C 0.9600
C21 C23 1.39(3)
C21 C22 1.43(3)
C21 C24 1.451(17)
C22 H22A 0.9600
C22 H22B 0.9600
C22 H22C 0.9600
C23 H23A 0.9600
C23 H23B 0.9600
C23 H23C 0.9600
C24 C25 1.45(3)
C24 H24A 0.9700
C24 H24B 0.9700
C25 C28 1.41(3)
C25 C26 1.47(3)
C25 C27 1.55(4)
C26 H26A 0.9600
C26 H26B 0.9600
C26 H26C 0.9600
C27 H27A 0.9600
C27 H27B 0.9600
C27 H27C 0.9600
C28 H28A 0.9600
C28 H28B 0.9600
C28 H28C 0.9600
Br1A C2A 1.897(17)
S1A O5A 1.413(17)
S1A O6A 1.430(14)
S1A N3A 1.585(17)
S1A C12A 1.807(18)
O1A C11A 1.425(19)
O1A C10A 1.469(18)
O2A C9A 1.19(2)
O3A C7A 1.35(2)
O3A C13A 1.44(2)
O4A C14A 1.241(18)
N1A C14A 1.37(2)
N1A C15A 1.37(2)
N1A H1AN 0.8600
N2A C19A 1.36(2)
N2A C15A 1.39(2)
N3A C21A 1.51(2)
N3A H3AN 0.8600
C1A C12A 1.40(2)
C1A C2A 1.45(3)
C1A H1A 0.9300
C2A C3A 1.32(3)
C3A C4A 1.35(2)
C3A H3A 0.9300
C4A C11A 1.37(2)
C4A C5A 1.53(2)
C5A C6A 1.49(2)
C5A C10A 1.60(2)
C5A H5A 0.9800
C6A C7A 1.44(3)
C6A H6A 0.9300
C7A C8A 1.43(2)
C8A C9A 1.44(2)
C8A H8A 0.9300
C9A C10A 1.56(3)
C10A C14A 1.43(2)
C11A C12A 1.36(2)
C13A H13D 0.9600
C13A H13E 0.9600
C13A H13F 0.9600
C15A C16A 1.36(2)
C16A C17A 1.41(3)
C16A H16A 0.9300
C17A C18A 1.28(3)
C17A H17A 0.9300
C18A C19A 1.40(3)
C18A H18A 0.9300
C19A C20A 1.45(3)
C20A H20D 0.9600
C20A H20E 0.9600
C20A H20F 0.9600
C21A C24A 1.53(2)
C21A C22A 1.54(2)
C21A C23A 1.57(2)
C22A H22D 0.9600
C22A H22E 0.9600
C22A H22F 0.9600
C23A H23D 0.9600
C23A H23E 0.9600
C23A H23F 0.9600
C24A C25A 1.59(2)
C24A H24C 0.9700
C24A H24D 0.9700
C25A C27A 1.39(4)
C25A C28A 1.49(3)
C25A C26A 1.58(3)
C26A H26D 0.9600
C26A H26E 0.9600
C26A H26F 0.9600
C27A H27D 0.9600
C27A H27E 0.9600
C27A H27F 0.9600
C28A H28D 0.9600
C28A H28E 0.9600
C28A H28F 0.9600
